data_7110850
loop_
_publ_author_name
'Tshuva, Edit Y.'
'Goldberg, Israel'
'Kol, Moshe'
'Weitman, Hana'
'Goldschmidt, Zeev'

_publ_section_title
;
 Novel zirconium complexes of amine bis(phenolate) ligands. Remarkable
 reactivity in polymerization of hex-1-ene due to an extra donor arm
;
_journal_issue 5
_journal_name_full 'Chemical Communications'
_journal_page_first 379
_journal_paper_doi 10.1039/b000396o
_journal_year 2000
_chemical_formula_moiety 'C48 H68 N2 O2 Zr . C5 H12'
_chemical_formula_sum 'C53 H80 N2 O2 Zr'
_chemical_formula_weight 868.41
_chemical_name_systematic
; 
 ? 
;
_space_group_IT_number 61
_symmetry_cell_setting orthorhombic
_symmetry_space_group_name_Hall '-P 2ac 2ab'
_symmetry_space_group_name_H-M 'P b c a'
_atom_sites_solution_hydrogens geom
_atom_sites_solution_primary direct
_atom_sites_solution_secondary difmap
_audit_creation_method SHELXL-97
_cell_angle_alpha 90.00
_cell_angle_beta 90.00
_cell_angle_gamma 90.00
_cell_formula_units_Z 8
_cell_length_a 18.4520(10)
_cell_length_b 19.1310(10)
_cell_length_c 28.2390(10)
_cell_measurement_reflns_used 9375
_cell_measurement_temperature 117
_cell_measurement_theta_max 25.7
_cell_measurement_theta_min 1.7
_cell_volume 9968.5(8)
_computing_cell_refinement DENZO
_computing_data_collection 'Collect, Nonius B.V'
_computing_data_reduction DENZO
_computing_structure_refinement 'SHELXL-97 (Sheldrick, 1997)'
_computing_structure_solution 'SHELXS-97 (Sheldrick, 1990)'
_diffrn_ambient_temperature 117
_diffrn_detector_area_resol_mean '56 microns'
_diffrn_measured_fraction_theta_full 0.913
_diffrn_measured_fraction_theta_max 0.913
_diffrn_measurement_device_type 'Nonius KappaCCD'
_diffrn_measurement_method '1 deg. Phi scans'
_diffrn_radiation_monochromator graphite
_diffrn_radiation_source 'fine-focus sealed tube'
_diffrn_radiation_type MoK\a
_diffrn_radiation_wavelength 0.71070
_diffrn_reflns_av_R_equivalents 0.0491
_diffrn_reflns_av_sigmaI/netI 0.0724
_diffrn_reflns_limit_h_max 21
_diffrn_reflns_limit_h_min 0
_diffrn_reflns_limit_k_max 23
_diffrn_reflns_limit_k_min 0
_diffrn_reflns_limit_l_max 34
_diffrn_reflns_limit_l_min 0
_diffrn_reflns_number 9375
_diffrn_reflns_theta_full 25.68
_diffrn_reflns_theta_max 25.68
_diffrn_reflns_theta_min 1.69
_exptl_absorpt_coefficient_mu 0.260
_exptl_crystal_colour colorless
_exptl_crystal_density_diffrn 1.157
_exptl_crystal_density_method 'not measured'
_exptl_crystal_description plates
_exptl_crystal_F_000 3744
_exptl_crystal_size_max 0.20
_exptl_crystal_size_mid 0.20
_exptl_crystal_size_min 0.05
_refine_diff_density_max 1.326
_refine_diff_density_min -1.537
_refine_diff_density_rms 0.114
_refine_ls_extinction_method none
_refine_ls_goodness_of_fit_ref 1.028
_refine_ls_hydrogen_treatment mixed
_refine_ls_matrix_type full
_refine_ls_number_parameters 480
_refine_ls_number_reflns 9375
_refine_ls_number_restraints 0
_refine_ls_restrained_S_all 1.028
_refine_ls_R_factor_all 0.1480
_refine_ls_R_factor_gt 0.1028
_refine_ls_shift/su_mean 0.078
_refine_ls_structure_factor_coef Fsqd
_refine_ls_weighting_details 'w=1/[\s^2^(Fo^2^)+(0.1115P)^2^+73.2428P] where P=(Fo^2^+2Fc^2^)/3'
_refine_ls_weighting_scheme calc
_refine_ls_wR_factor_gt 0.2636
_refine_ls_wR_factor_ref 0.2853
_reflns_number_gt 5867
_reflns_number_total 9375
_reflns_threshold_expression >2sigma(I)
_cod_data_source_file b000396osup1.cif
_cod_data_source_block Compound-(2)
_cod_depositor_comments
;
The following automatic conversions were performed:

'_refine_ls_weighting_scheme' value 'calc
w=1/[\s^2^(Fo^2^)+(0.1115P)^2^+73.2428P] where P=(Fo^2^+2Fc^2^)/3'
was changed to 'calc'. New tag '_refine_ls_weighting_details' was
created. The value of the new tag was set to
'w=1/[\s^2^(Fo^2^)+(0.1115P)^2^+73.2428P] where P=(Fo^2^+2Fc^2^)/3'.

Automatic conversion script
Id: cif_fix_values 3143 2015-03-26 13:38:13Z robertas 
;
_cod_original_sg_symbol_H-M Pbca
_cod_database_code 7110850

loop_
_symmetry_equiv_pos_as_xyz
'x, y, z'
'-x+1/2, -y, z+1/2'
'x+1/2, -y+1/2, -z'
'-x, y+1/2, -z+1/2'
'-x, -y, -z'
'x-1/2, y, -z-1/2'
'-x-1/2, y-1/2, z'
'x, -y-1/2, z-1/2'

loop_
_atom_site_label
_atom_site_type_symbol
_atom_site_fract_x
_atom_site_fract_y
_atom_site_fract_z
_atom_site_U_iso_or_equiv
_atom_site_adp_type
_atom_site_occupancy
_atom_site_calc_flag
_atom_site_refinement_flags
Zr1 Zr 0.50635(3) 0.05735(3) 0.25897(3) 0.0337(2) Uani 1 d .
O2 O 0.4747(3) 0.0711(2) 0.19207(19) 0.0421(12) Uani 1 d .
O3 O 0.5471(3) 0.0779(2) 0.32286(17) 0.0375(12) Uani 1 d .
C4 C 0.5242(4) 0.2081(3) 0.2053(3) 0.0382(17) Uani 1 d .
H4A H 0.5467 0.2535 0.2013 0.046 Uiso 1 calc .
H4B H 0.4766 0.2157 0.2190 0.046 Uiso 1 calc .
C5 C 0.5682(4) 0.2108(3) 0.2848(3) 0.0396(17) Uani 1 d .
H5A H 0.5182 0.2161 0.2947 0.048 Uiso 1 calc .
H5B H 0.5860 0.2569 0.2765 0.048 Uiso 1 calc .
N6 N 0.5690(3) 0.1667(3) 0.2407(2) 0.0361(13) Uani 1 d .
C7 C 0.6440(4) 0.1589(4) 0.2232(3) 0.0441(18) Uani 1 d .
H7A H 0.6450 0.1764 0.1903 0.050 Uiso 1 d .
H7B H 0.6753 0.1895 0.2413 0.050 Uiso 1 d .
C8' C 0.6795(8) 0.0966(8) 0.2395(6) 0.045(4) Uiso 0.50 d P
C8" C 0.6586(9) 0.0933(9) 0.1990(6) 0.050(4) Uiso 0.50 d P
N9 N 0.6372(3) 0.0321(3) 0.2301(3) 0.0454(16) Uani 1 d .
C10 C 0.6824(9) -0.0074(9) 0.2652(6) 0.133(5) Uiso 1 d .
C11 C 0.6394(8) -0.0145(8) 0.1895(5) 0.120(5) Uiso 1 d .
C12 C 0.3902(4) 0.0680(4) 0.2881(3) 0.047(2) Uani 1 d .
H12A H 0.3549 0.0532 0.2647 0.056 Uiso 1 calc .
H12B H 0.3840 0.0400 0.3164 0.056 Uiso 1 calc .
C13 C 0.3818(4) 0.1430(4) 0.2989(3) 0.045(2) Uani 1 d .
C14 C 0.3586(5) 0.1919(4) 0.2661(3) 0.052(2) Uani 1 d .
H14 H 0.3432 0.1762 0.2366 0.063 Uiso 1 calc .
C15 C 0.3570(6) 0.2619(6) 0.2748(5) 0.076(3) Uani 1 d .
H15 H 0.3422 0.2932 0.2516 0.091 Uiso 1 calc .
C16 C 0.3781(7) 0.2853(5) 0.3191(6) 0.093(4) Uani 1 d .
H16 H 0.3771 0.3331 0.3254 0.112 Uiso 1 calc .
C17 C 0.4004(6) 0.2409(5) 0.3538(4) 0.076(3) Uani 1 d .
H17 H 0.4143 0.2577 0.3833 0.092 Uiso 1 calc .
C18 C 0.4019(5) 0.1687(5) 0.3437(3) 0.056(2) Uani 1 d .
H18 H 0.4164 0.1376 0.3671 0.068 Uiso 1 calc .
C19 C 0.5021(4) -0.0602(3) 0.2569(3) 0.0402(18) Uani 1 d .
H19A H 0.5023 -0.0749 0.2240 0.048 Uiso 1 calc .
H19B H 0.5459 -0.0782 0.2715 0.048 Uiso 1 calc .
C20 C 0.4399(4) -0.0922(4) 0.2803(3) 0.0443(19) Uani 1 d .
C21 C 0.4305(5) -0.1018(4) 0.3293(4) 0.059(2) Uani 1 d .
H21 H 0.4683 -0.0915 0.3499 0.071 Uiso 1 calc .
C22 C 0.3662(6) -0.1262(5) 0.3468(4) 0.071(3) Uani 1 d .
H22 H 0.3607 -0.1310 0.3794 0.085 Uiso 1 calc .
C23 C 0.3103(5) -0.1435(5) 0.3179(5) 0.073(3) Uani 1 d .
H23 H 0.2672 -0.1609 0.3302 0.087 Uiso 1 calc .
C24 C 0.3186(5) -0.1348(4) 0.2700(5) 0.070(3) Uani 1 d .
H24 H 0.2810 -0.1465 0.2496 0.084 Uiso 1 calc .
C25 C 0.3830(5) -0.1087(4) 0.2520(3) 0.056(2) Uani 1 d .
H25 H 0.3873 -0.1023 0.2195 0.068 Uiso 1 calc .
C26 C 0.4828(4) 0.1097(4) 0.1522(3) 0.0360(16) Uani 1 d .
C27 C 0.4596(4) 0.0853(4) 0.1081(3) 0.0446(19) Uani 1 d .
C28 C 0.4741(4) 0.1271(4) 0.0687(3) 0.0448(19) Uani 1 d .
H28 H 0.4599 0.1111 0.0390 0.054 Uiso 1 calc .
C29 C 0.5093(4) 0.1929(4) 0.0716(3) 0.0442(19) Uani 1 d .
C30 C 0.5270(4) 0.2156(4) 0.1170(3) 0.0382(17) Uani 1 d .
H30 H 0.5484 0.2593 0.1207 0.046 Uiso 1 calc .
C31 C 0.5141(4) 0.1759(4) 0.1565(2) 0.0361(16) Uani 1 d .
C32 C 0.4169(5) 0.0159(4) 0.1031(3) 0.058(2) Uani 1 d .
C33 C 0.3933(7) 0.0039(5) 0.0513(4) 0.080(3) Uani 1 d .
H33A H 0.3676 0.0442 0.0401 0.120 Uiso 1 calc R
H33B H 0.3622 -0.0363 0.0497 0.120 Uiso 1 calc R
H33C H 0.4353 -0.0037 0.0320 0.120 Uiso 1 calc R
C34 C 0.3481(5) 0.0206(5) 0.1332(4) 0.067(3) Uani 1 d .
H34A H 0.3612 0.0266 0.1659 0.101 Uiso 1 calc R
H34B H 0.3205 -0.0217 0.1297 0.101 Uiso 1 calc R
H34C H 0.3196 0.0597 0.1230 0.101 Uiso 1 calc R
C35 C 0.4639(5) -0.0458(4) 0.1189(4) 0.062(3) Uani 1 d .
H35A H 0.5078 -0.0465 0.1006 0.093 Uiso 1 calc R
H35B H 0.4379 -0.0886 0.1141 0.093 Uiso 1 calc R
H35C H 0.4755 -0.0408 0.1519 0.093 Uiso 1 calc R
C36 C 0.5258(5) 0.2383(4) 0.0280(3) 0.049(2) Uani 1 d .
C37 C 0.4972(7) 0.2084(6) -0.0175(3) 0.085(3) Uani 1 d .
H37A H 0.5262 0.1690 -0.0267 0.128 Uiso 1 calc R
H37B H 0.4991 0.2434 -0.0418 0.128 Uiso 1 calc R
H37C H 0.4479 0.1937 -0.0130 0.128 Uiso 1 calc R
C38 C 0.4938(5) 0.3101(5) 0.0349(3) 0.064(3) Uani 1 d .
H38A H 0.4421 0.3064 0.0378 0.096 Uiso 1 calc R
H38B H 0.5055 0.3390 0.0082 0.096 Uiso 1 calc R
H38C H 0.5133 0.3306 0.0632 0.096 Uiso 1 calc R
C39 C 0.6081(5) 0.2464(5) 0.0246(4) 0.071(3) Uani 1 d .
H39A H 0.6255 0.2716 0.0517 0.107 Uiso 1 calc R
H39B H 0.6202 0.2715 -0.0037 0.107 Uiso 1 calc R
H39C H 0.6302 0.2010 0.0237 0.107 Uiso 1 calc R
C40 C 0.5943(4) 0.1194(3) 0.3471(3) 0.0363(17) Uani 1 d .
C41 C 0.6246(4) 0.0994(3) 0.3898(3) 0.0372(17) Uani 1 d .
C42 C 0.6777(4) 0.1437(4) 0.4088(3) 0.0408(18) Uani 1 d .
H42 H 0.6997 0.1304 0.4370 0.049 Uiso 1 calc .
C43 C 0.6995(4) 0.2064(4) 0.3881(3) 0.0370(17) Uani 1 d .
C44 C 0.6622(4) 0.2259(4) 0.3472(3) 0.0400(18) Uani 1 d .
H44 H 0.6728 0.2689 0.3336 0.048 Uiso 1 calc .
C45 C 0.6112(4) 0.1850(3) 0.3266(3) 0.0375(17) Uani 1 d .
C46 C 0.6012(4) 0.0316(4) 0.4161(3) 0.046(2) Uani 1 d .
C47 C 0.6213(5) -0.0320(4) 0.3862(3) 0.050(2) Uani 1 d .
H47A H 0.6723 -0.0312 0.3796 0.076 Uiso 1 calc R
H47B H 0.5947 -0.0310 0.3570 0.076 Uiso 1 calc R
H47C H 0.6095 -0.0739 0.4033 0.076 Uiso 1 calc R
C48 C 0.5182(4) 0.0331(5) 0.4238(3) 0.053(2) Uani 1 d .
H48A H 0.5045 -0.0044 0.4445 0.080 Uiso 1 calc R
H48B H 0.4942 0.0277 0.3939 0.080 Uiso 1 calc R
H48C H 0.5046 0.0769 0.4377 0.080 Uiso 1 calc R
C49 C 0.6371(5) 0.0245(5) 0.4640(3) 0.058(2) Uani 1 d .
H49A H 0.6245 0.0640 0.4834 0.087 Uiso 1 calc R
H49B H 0.6887 0.0228 0.4601 0.087 Uiso 1 calc R
H49C H 0.6207 -0.0176 0.4791 0.087 Uiso 1 calc R
C50 C 0.7598(4) 0.2524(4) 0.4079(3) 0.0383(17) Uani 1 d .
C51 C 0.8226(4) 0.2551(5) 0.3718(3) 0.055(2) Uani 1 d .
H51A H 0.8608 0.2840 0.3840 0.082 Uiso 1 calc R
H51B H 0.8053 0.2743 0.3425 0.082 Uiso 1 calc R
H51C H 0.8407 0.2087 0.3665 0.082 Uiso 1 calc R
C52 C 0.7303(5) 0.3259(4) 0.4167(3) 0.054(2) Uani 1 d .
H52A H 0.6881 0.3232 0.4365 0.082 Uiso 1 calc R
H52B H 0.7175 0.3470 0.3870 0.082 Uiso 1 calc R
H52C H 0.7666 0.3537 0.4321 0.082 Uiso 1 calc R
C53 C 0.7906(5) 0.2245(4) 0.4546(3) 0.055(2) Uani 1 d .
H53A H 0.8253 0.2571 0.4670 0.082 Uiso 1 calc R
H53B H 0.8137 0.1803 0.4492 0.082 Uiso 1 calc R
H53C H 0.7519 0.2186 0.4771 0.082 Uiso 1 calc R

loop_
_atom_site_aniso_label
_atom_site_aniso_U_11
_atom_site_aniso_U_22
_atom_site_aniso_U_33
_atom_site_aniso_U_23
_atom_site_aniso_U_13
_atom_site_aniso_U_12
Zr1 0.0333(4) 0.0204(3) 0.0473(4) 0.0019(3) 0.0000(3) -0.0018(3)
O2 0.044(3) 0.031(3) 0.052(3) -0.001(2) -0.001(2) -0.006(2)
O3 0.041(3) 0.025(2) 0.047(3) 0.003(2) -0.001(2) -0.003(2)
C4 0.048(4) 0.018(3) 0.049(4) 0.004(3) 0.002(3) -0.001(3)
C5 0.059(5) 0.016(3) 0.044(4) -0.002(3) -0.005(4) -0.005(3)
N6 0.034(3) 0.027(3) 0.047(4) 0.005(3) 0.004(3) 0.002(2)
C7 0.044(4) 0.034(4) 0.055(5) 0.004(3) 0.006(4) -0.008(3)
N9 0.037(3) 0.027(3) 0.072(5) 0.001(3) 0.003(3) 0.002(3)
C12 0.033(4) 0.031(4) 0.077(6) -0.002(4) 0.004(4) 0.000(3)
C13 0.029(4) 0.032(4) 0.073(6) 0.012(4) 0.008(4) 0.006(3)
C14 0.045(5) 0.047(5) 0.064(6) 0.007(4) 0.000(4) 0.007(4)
C15 0.065(6) 0.059(6) 0.104(9) 0.016(6) 0.017(6) 0.020(5)
C16 0.087(8) 0.034(5) 0.159(13) -0.008(7) 0.035(8) 0.007(5)
C17 0.084(7) 0.052(6) 0.093(8) -0.020(6) 0.024(6) 0.011(5)
C18 0.067(6) 0.053(5) 0.050(5) -0.002(4) 0.007(4) 0.013(5)
C19 0.050(4) 0.008(3) 0.062(5) -0.011(3) 0.027(4) -0.013(3)
C20 0.040(4) 0.023(4) 0.070(6) 0.000(4) 0.002(4) 0.001(3)
C21 0.063(6) 0.028(4) 0.086(7) 0.009(4) 0.009(5) 0.011(4)
C22 0.067(7) 0.045(5) 0.100(8) 0.005(5) 0.011(6) 0.012(5)
C23 0.055(6) 0.040(5) 0.123(10) 0.002(6) 0.020(6) 0.008(4)
C24 0.047(5) 0.032(5) 0.130(10) -0.013(5) 0.002(6) 0.008(4)
C25 0.057(5) 0.027(4) 0.085(7) -0.006(4) -0.005(5) 0.003(4)
C26 0.043(4) 0.029(4) 0.036(4) 0.002(3) 0.000(3) -0.007(3)
C27 0.051(5) 0.027(4) 0.055(5) 0.001(4) -0.004(4) -0.003(3)
C28 0.046(4) 0.052(5) 0.037(4) -0.004(4) -0.005(3) 0.002(4)
C29 0.045(4) 0.037(4) 0.051(5) 0.003(3) 0.005(4) -0.002(3)
C30 0.041(4) 0.035(4) 0.039(4) -0.004(3) -0.001(3) -0.003(3)
C31 0.039(4) 0.035(4) 0.034(4) 0.000(3) -0.002(3) 0.004(3)
C32 0.079(6) 0.032(4) 0.061(6) 0.000(4) -0.019(5) -0.027(4)
C33 0.120(9) 0.050(5) 0.071(7) 0.005(5) -0.025(6) -0.018(6)
C34 0.066(6) 0.046(5) 0.090(7) 0.010(5) -0.021(5) -0.021(5)
C35 0.079(6) 0.026(4) 0.083(7) -0.003(4) -0.020(5) -0.007(4)
C36 0.070(5) 0.046(5) 0.031(4) -0.002(3) 0.007(4) -0.007(4)
C37 0.125(10) 0.085(8) 0.045(6) -0.008(5) 0.010(6) -0.022(7)
C38 0.076(6) 0.061(6) 0.055(6) 0.022(4) 0.013(5) -0.010(5)
C39 0.060(6) 0.086(7) 0.068(6) 0.017(5) 0.028(5) -0.006(5)
C40 0.041(4) 0.023(3) 0.045(4) 0.000(3) 0.005(3) -0.004(3)
C41 0.042(4) 0.023(3) 0.047(5) 0.006(3) -0.004(3) 0.004(3)
C42 0.043(4) 0.034(4) 0.046(5) 0.002(3) -0.001(3) 0.009(3)
C43 0.044(4) 0.030(4) 0.037(4) -0.003(3) 0.005(3) -0.005(3)
C44 0.045(4) 0.026(4) 0.049(5) 0.001(3) 0.005(4) -0.006(3)
C45 0.043(4) 0.023(3) 0.047(5) 0.003(3) -0.001(3) -0.002(3)
C46 0.055(5) 0.037(4) 0.046(5) 0.015(4) -0.003(4) -0.010(4)
C47 0.056(5) 0.023(4) 0.072(6) 0.012(4) -0.006(4) -0.005(4)
C48 0.055(5) 0.052(5) 0.052(5) 0.014(4) -0.006(4) -0.010(4)
C49 0.074(6) 0.056(5) 0.044(5) 0.019(4) -0.012(4) -0.011(5)
C50 0.036(4) 0.043(4) 0.036(4) 0.000(3) 0.000(3) -0.006(3)
C51 0.044(5) 0.056(5) 0.064(6) -0.009(4) 0.003(4) -0.010(4)
C52 0.061(5) 0.044(5) 0.059(6) 0.002(4) -0.002(4) -0.020(4)
C53 0.050(5) 0.047(5) 0.067(6) 0.002(4) -0.007(4) -0.002(4)

loop_
_atom_type_symbol
_atom_type_description
_atom_type_scat_dispersion_real
_atom_type_scat_dispersion_imag
_atom_type_scat_source
C C 0.0033 0.0016 'International Tables Vol C Tables 4.2.6.8 and 6.1.1.4'
H H 0.0000 0.0000 'International Tables Vol C Tables 4.2.6.8 and 6.1.1.4'
O O 0.0106 0.0060 'International Tables Vol C Tables 4.2.6.8 and 6.1.1.4'
N N 0.0061 0.0033 'International Tables Vol C Tables 4.2.6.8 and 6.1.1.4'
Zr Zr -2.9673 0.5597 'International Tables Vol C Tables 4.2.6.8 and 6.1.1.4'

loop_
_geom_angle_atom_site_label_1
_geom_angle_atom_site_label_2
_geom_angle_atom_site_label_3
_geom_angle
O3 Zr1 O2 160.31(19)
O3 Zr1 C19 103.5(2)
O2 Zr1 C19 95.5(3)
O3 Zr1 C12 90.6(3)
O2 Zr1 C12 93.1(3)
C19 Zr1 C12 93.7(2)
O3 Zr1 N6 81.01(19)
O2 Zr1 N6 80.00(19)
C19 Zr1 N6 150.0(2)
C12 Zr1 N6 116.1(2)
O3 Zr1 N9 88.3(2)
O2 Zr1 N9 89.9(2)
C19 Zr1 N9 80.7(2)
C12 Zr1 N9 173.9(2)
N6 Zr1 N9 69.68(19)
C26 O2 Zr1 145.7(4)
C40 O3 Zr1 144.2(4)
N6 C4 C31 116.9(6)
N6 C5 C45 117.4(6)
C7 N6 C5 110.1(6)
C7 N6 C4 110.0(6)
C5 N6 C4 104.3(5)
C7 N6 Zr1 115.2(4)
C5 N6 Zr1 107.5(4)
C4 N6 Zr1 109.1(4)
C8" C7 C8' 49.4(9)
C8" C7 N6 114.8(8)
C8' C7 N6 113.9(8)
C8" C8' C7 66.1(11)
C8" C8' N9 67.6(11)
C7 C8' N9 113.1(11)
C8' C8" N9 64.9(11)
C8' C8" C7 64.5(11)
N9 C8" C7 110.2(11)
C8" N9 C11 90.6(10)
C8" N9 C8' 47.5(8)
C11 N9 C8' 129.6(10)
C8" N9 C10 128.8(10)
C11 N9 C10 101.3(9)
C8' N9 C10 90.5(10)
C8" N9 Zr1 106.3(7)
C11 N9 Zr1 112.9(7)
C8' N9 Zr1 106.1(7)
C10 N9 Zr1 113.7(7)
C13 C12 Zr1 104.9(5)
C14 C13 C18 116.5(7)
C14 C13 C12 123.5(8)
C18 C13 C12 119.9(7)
C15 C14 C13 123.4(9)
C14 C15 C16 118.4(10)
C17 C16 C15 122.1(9)
C16 C17 C18 118.3(10)
C17 C18 C13 121.2(9)
C20 C19 Zr1 115.8(5)
C25 C20 C21 117.0(8)
C25 C20 C19 116.1(8)
C21 C20 C19 126.7(8)
C22 C21 C20 120.6(9)
C23 C22 C21 121.6(11)
C24 C23 C22 118.6(10)
C23 C24 C25 120.2(10)
C20 C25 C24 122.0(10)
O2 C26 C27 121.7(6)
O2 C26 C31 117.8(6)
C27 C26 C31 120.5(7)
C26 C27 C28 117.4(7)
C26 C27 C32 121.5(7)
C28 C27 C32 121.0(7)
C27 C28 C29 123.3(7)
C30 C29 C28 116.0(7)
C30 C29 C36 121.0(7)
C28 C29 C36 123.0(7)
C31 C30 C29 122.4(7)
C30 C31 C26 120.1(7)
C30 C31 C4 119.4(6)
C26 C31 C4 119.9(6)
C35 C32 C34 110.7(8)
C35 C32 C33 108.7(8)
C34 C32 C33 107.5(8)
C35 C32 C27 110.2(7)
C34 C32 C27 108.7(7)
C33 C32 C27 110.9(7)
C39 C36 C37 109.6(8)
C39 C36 C38 107.8(7)
C37 C36 C38 108.6(8)
C39 C36 C29 107.7(7)
C37 C36 C29 113.6(7)
C38 C36 C29 109.4(6)
C41 C40 O3 122.3(6)
C41 C40 C45 120.9(6)
O3 C40 C45 116.8(6)
C40 C41 C42 116.7(6)
C40 C41 C46 122.3(6)
C42 C41 C46 121.0(6)
C43 C42 C41 124.1(7)
C42 C43 C44 115.8(6)
C42 C43 C50 123.5(7)
C44 C43 C50 120.7(6)
C45 C44 C43 123.0(6)
C44 C45 C40 119.1(7)
C44 C45 C5 121.0(6)
C40 C45 C5 119.7(6)
C49 C46 C47 108.5(7)
C49 C46 C48 108.0(7)
C47 C46 C48 109.4(7)
C49 C46 C41 112.4(6)
C47 C46 C41 109.5(6)
C48 C46 C41 109.1(6)
C53 C50 C52 108.3(7)
C53 C50 C43 112.7(6)
C52 C50 C43 109.3(6)
C53 C50 C51 107.6(6)
C52 C50 C51 110.1(6)
C43 C50 C51 108.8(6)

loop_
_geom_bond_atom_site_label_1
_geom_bond_atom_site_label_2
_geom_bond_distance
Zr1 O3 1.994(5)
Zr1 O2 1.995(5)
Zr1 C19 2.250(6)
Zr1 C12 2.305(7)
Zr1 N6 2.446(6)
Zr1 N9 2.594(6)
O2 C26 1.356(8)
O3 C40 1.364(8)
C4 N6 1.519(9)
C4 C31 1.520(10)
C5 N6 1.503(9)
C5 C45 1.505(10)
N6 C7 1.477(9)
C7 C8" 1.454(18)
C7 C8' 1.435(17)
C8' C8" 1.21(2)
C8' N9 1.483(17)
C8" N9 1.515(18)
N9 C11 1.451(16)
N9 C10 1.501(18)
C12 C13 1.475(10)
C13 C14 1.385(11)
C13 C18 1.407(12)
C14 C15 1.360(13)
C15 C16 1.386(17)
C16 C17 1.359(17)
C17 C18 1.410(13)
C19 C20 1.459(10)
C20 C25 1.356(12)
C20 C21 1.406(12)
C21 C22 1.367(13)
C22 C23 1.359(15)
C23 C24 1.369(15)
C24 C25 1.385(13)
C26 C27 1.396(10)
C26 C31 1.397(10)
C27 C28 1.397(11)
C27 C32 1.550(10)
C28 C29 1.419(11)
C29 C30 1.391(11)
C29 C36 1.538(11)
C30 C31 1.372(10)
C32 C35 1.531(12)
C32 C34 1.530(14)
C32 C33 1.544(13)
C36 C39 1.528(12)
C36 C37 1.502(12)
C36 C38 1.508(12)
C40 C41 1.383(10)
C40 C45 1.417(9)
C41 C42 1.401(10)
C41 C46 1.555(10)
C42 C43 1.394(10)
C43 C44 1.394(10)
C43 C50 1.525(10)
C44 C45 1.355(10)
C46 C49 1.513(11)
C46 C47 1.528(11)
C46 C48 1.546(11)
C50 C53 1.532(11)
C50 C52 1.528(11)
C50 C51 1.545(11)
